data_4028783
loop_
_publ_author_name
'Benedikt Neue'
'Atsushi Wakamiya'
'Roland Fr\"ohlich'
'Birgit Wibbeling'
'Shigehiro Yamaguchi'
'Ernst-Ulrich W\"urthwein'

_publ_section_title
;
 Modification and Unexpected Reactivity of 2-Borylbenzaldimines: Acylated
 and Silylated Derivatives as Well as Dimeric Compounds
;
_journal_name_full 'Journal of Organic Chemistry'
_journal_page_first 11747
_journal_page_last 11755
_journal_paper_doi 10.1021/jo401748d
_journal_volume 78
_journal_year 2013
_chemical_formula_sum 'C55 H56 B2 N2'
_chemical_formula_weight 766.64
_chemical_name_systematic
; 
 ? 
;
_space_group_IT_number 2
_symmetry_cell_setting triclinic
_symmetry_space_group_name_Hall '-P 1'
_symmetry_space_group_name_H-M 'P -1'
_atom_sites_solution_hydrogens geom
_atom_sites_solution_primary direct
_atom_sites_solution_secondary difmap
_audit_creation_method SHELXL-97
_cell_angle_alpha 76.310(7)
_cell_angle_beta 77.264(7)
_cell_angle_gamma 67.385(6)
_cell_formula_units_Z 2
_cell_length_a 11.3808(14)
_cell_length_b 13.1225(16)
_cell_length_c 16.561(2)
_cell_measurement_reflns_used 6045
_cell_measurement_temperature 173(2)
_cell_measurement_theta_max 31.50
_cell_measurement_theta_min 2.48
_cell_volume 2195.0(5)
_computing_cell_refinement 'CrystalClear (Rigaku Corp., 2000)'
_computing_data_collection 'CrystalClear (Rigaku Corp., 2000)'
_computing_data_reduction 'CrystalClear (Rigaku Corp., 2000)'
_computing_molecular_graphics 'XP (BrukerAXS, 2000)'
_computing_publication_material 'SHELXL-97 (Sheldrick, 1997)'
_computing_structure_refinement 'SHELXL-97 (Sheldrick, 1997)'
_computing_structure_solution 'SHELXS-97 (Sheldrick, 1990)'
_diffrn_ambient_temperature 173(2)
_diffrn_measured_fraction_theta_full 0.970
_diffrn_measured_fraction_theta_max 0.970
_diffrn_measurement_device_type CCD
_diffrn_measurement_method '\w and \f scans'
_diffrn_radiation_monochromator Confocal
_diffrn_radiation_source 'Rotating Anode'
_diffrn_radiation_type MoK\a
_diffrn_radiation_wavelength 0.71070
_diffrn_reflns_av_R_equivalents 0.032
_diffrn_reflns_av_sigmaI/netI 0.0503
_diffrn_reflns_limit_h_max 14
_diffrn_reflns_limit_h_min -14
_diffrn_reflns_limit_k_max 13
_diffrn_reflns_limit_k_min -16
_diffrn_reflns_limit_l_max 20
_diffrn_reflns_limit_l_min -20
_diffrn_reflns_number 20940
_diffrn_reflns_theta_full 26.37
_diffrn_reflns_theta_max 26.37
_diffrn_reflns_theta_min 2.74
_exptl_absorpt_coefficient_mu 0.066
_exptl_absorpt_correction_T_max 0.9889
_exptl_absorpt_correction_T_min 0.9870
_exptl_absorpt_correction_type multi-scan
_exptl_crystal_colour colourless
_exptl_crystal_density_diffrn 1.160
_exptl_crystal_description prism
_exptl_crystal_F_000 820
_exptl_crystal_size_max 0.20
_exptl_crystal_size_mid 0.18
_exptl_crystal_size_min 0.17
_refine_diff_density_max 0.240
_refine_diff_density_min -0.249
_refine_diff_density_rms 0.046
_refine_ls_extinction_method none
_refine_ls_goodness_of_fit_ref 1.088
_refine_ls_hydrogen_treatment constr
_refine_ls_matrix_type full
_refine_ls_number_parameters 541
_refine_ls_number_reflns 8714
_refine_ls_number_restraints 0
_refine_ls_restrained_S_all 1.088
_refine_ls_R_factor_all 0.0743
_refine_ls_R_factor_gt 0.0510
_refine_ls_shift/su_max 0.000
_refine_ls_shift/su_mean 0.000
_refine_ls_structure_factor_coef Fsqd
_refine_ls_weighting_details 'calc w=1/[\s^2^(Fo^2^)+(0.0724P)^2^+0.0000P] where P=(Fo^2^+2Fc^2^)/3'
_refine_ls_weighting_scheme calc
_refine_ls_wR_factor_gt 0.1250
_refine_ls_wR_factor_ref 0.1382
_reflns_number_gt 6192
_reflns_number_total 8714
_reflns_threshold_expression >2sigma(I)
_cod_data_source_file jo401748d_si_001_9.cif
_cod_data_source_block j-31fr22
_cod_database_code 4028783

loop_
_symmetry_equiv_pos_as_xyz
'x, y, z'
'-x, -y, -z'

loop_
_atom_site_label
_atom_site_type_symbol
_atom_site_fract_x
_atom_site_fract_y
_atom_site_fract_z
_atom_site_U_iso_or_equiv
_atom_site_adp_type
_atom_site_occupancy
_atom_site_symmetry_multiplicity
_atom_site_calc_flag
_atom_site_refinement_flags
B1 B 0.08940(18) 0.18732(15) 0.65627(11) 0.0220(4) Uani 1 1 d .
B2 B -0.31475(18) 0.55572(15) 0.82214(11) 0.0220(4) Uani 1 1 d .
N1 N 0.01153(12) 0.22349(10) 0.74916(8) 0.0193(3) Uani 1 1 d .
N2 N -0.19060(13) 0.47407(10) 0.82306(8) 0.0205(3) Uani 1 1 d .
C1 C -0.00844(15) 0.29157(13) 0.60174(10) 0.0224(4) Uani 1 1 d .
C2 C -0.10452(15) 0.36150(13) 0.65406(10) 0.0206(3) Uani 1 1 d .
C3 C -0.19690(17) 0.46167(13) 0.62235(11) 0.0268(4) Uani 1 1 d .
H3 H -0.2626 0.5057 0.6594 0.032 Uiso 1 1 calc R
C4 C -0.19109(18) 0.49536(14) 0.53682(11) 0.0313(4) Uani 1 1 d .
H4 H -0.2527 0.5632 0.5142 0.038 Uiso 1 1 calc R
C5 C -0.09453(18) 0.42960(14) 0.48357(11) 0.0317(4) Uani 1 1 d .
H5 H -0.0903 0.4532 0.4245 0.038 Uiso 1 1 calc R
C6 C -0.00445(17) 0.33025(14) 0.51556(11) 0.0284(4) Uani 1 1 d .
H6 H 0.0616 0.2875 0.4779 0.034 Uiso 1 1 calc R
C7 C -0.09112(15) 0.31391(12) 0.74174(10) 0.0187(3) Uani 1 1 d .
C8 C 0.04369(15) 0.15678(13) 0.83245(10) 0.0222(4) Uani 1 1 d .
H8A H 0.0562 0.2054 0.8648 0.027 Uiso 1 1 calc R
H8B H 0.1269 0.0951 0.8234 0.027 Uiso 1 1 calc R
C9 C -0.18567(15) 0.36224(12) 0.81594(10) 0.0204(3) Uani 1 1 d .
H9 H -0.1618 0.3093 0.8690 0.024 Uiso 1 1 calc R
C10 C -0.32343(15) 0.38146(12) 0.80941(10) 0.0203(3) Uani 1 1 d .
C11 C -0.37228(17) 0.30310(14) 0.80184(11) 0.0269(4) Uani 1 1 d .
H11 H -0.3179 0.2275 0.7998 0.032 Uiso 1 1 calc R
C12 C -0.50240(17) 0.33737(14) 0.79731(12) 0.0321(4) Uani 1 1 d .
H12 H -0.5376 0.2846 0.7924 0.039 Uiso 1 1 calc R
C13 C -0.58218(17) 0.44837(14) 0.79987(12) 0.0330(4) Uani 1 1 d .
H13 H -0.6712 0.4707 0.7969 0.040 Uiso 1 1 calc R
C14 C -0.53166(16) 0.52608(14) 0.80680(11) 0.0283(4) Uani 1 1 d .
H14 H -0.5860 0.6019 0.8078 0.034 Uiso 1 1 calc R
C15 C -0.40193(15) 0.49366(13) 0.81226(10) 0.0216(3) Uani 1 1 d .
C16 C -0.08096(16) 0.48393(14) 0.84816(10) 0.0241(4) Uani 1 1 d .
H16A H -0.0987 0.5639 0.8482 0.029 Uiso 1 1 calc R
H16B H -0.0045 0.4581 0.8058 0.029 Uiso 1 1 calc R
C21 C -0.05342(16) 0.10640(13) 0.88579(10) 0.0241(4) Uani 1 1 d .
C22 C -0.10152(17) 0.12829(13) 0.96706(11) 0.0298(4) Uani 1 1 d .
H22 H -0.0760 0.1773 0.9875 0.036 Uiso 1 1 calc R
C23 C -0.18639(18) 0.07951(15) 1.01867(12) 0.0389(5) Uani 1 1 d .
H23 H -0.2196 0.0959 1.0738 0.047 Uiso 1 1 calc R
C24 C -0.22246(18) 0.00720(16) 0.98977(14) 0.0426(5) Uani 1 1 d .
H24 H -0.2800 -0.0268 1.0251 0.051 Uiso 1 1 calc R
C25 C -0.17467(18) -0.01564(15) 0.90912(13) 0.0374(5) Uani 1 1 d .
H25 H -0.1996 -0.0655 0.8892 0.045 Uiso 1 1 calc R
C26 C -0.09091(17) 0.03348(14) 0.85721(12) 0.0306(4) Uani 1 1 d .
H26 H -0.0588 0.0174 0.8019 0.037 Uiso 1 1 calc R
C31 C 0.22993(15) 0.20339(13) 0.61920(10) 0.0231(4) Uani 1 1 d .
C32 C 0.30365(16) 0.15539(13) 0.54714(11) 0.0272(4) Uani 1 1 d .
C33 C 0.41683(17) 0.17432(15) 0.50922(12) 0.0334(4) Uani 1 1 d .
H33 H 0.4634 0.1414 0.4611 0.040 Uiso 1 1 calc R
C34 C 0.46512(17) 0.23920(15) 0.53838(12) 0.0339(4) Uani 1 1 d .
C35 C 0.39334(17) 0.28679(15) 0.60765(11) 0.0300(4) Uani 1 1 d .
H35 H 0.4235 0.3314 0.6296 0.036 Uiso 1 1 calc R
C36 C 0.27841(16) 0.27157(14) 0.64633(11) 0.0264(4) Uani 1 1 d .
C37 C 0.26763(18) 0.08082(14) 0.50688(11) 0.0327(4) Uani 1 1 d .
H37A H 0.3116 0.0800 0.4489 0.049 Uiso 1 1 calc R
H37B H 0.1744 0.1098 0.5070 0.049 Uiso 1 1 calc R
H37C H 0.2937 0.0045 0.5388 0.049 Uiso 1 1 calc R
C38 C 0.58620(19) 0.26165(19) 0.49408(14) 0.0508(6) Uani 1 1 d .
H38A H 0.5668 0.3189 0.4439 0.076 Uiso 1 1 calc R
H38B H 0.6514 0.1924 0.4776 0.076 Uiso 1 1 calc R
H38C H 0.6188 0.2882 0.5320 0.076 Uiso 1 1 calc R
C39 C 0.20406(18) 0.33627(17) 0.71683(12) 0.0368(5) Uani 1 1 d .
H39A H 0.2456 0.3875 0.7209 0.055 Uiso 1 1 calc R
H39B H 0.2025 0.2839 0.7699 0.055 Uiso 1 1 calc R
H39C H 0.1158 0.3793 0.7055 0.055 Uiso 1 1 calc R
C41 C 0.09805(15) 0.05681(13) 0.66633(10) 0.0224(4) Uani 1 1 d .
C42 C 0.00333(17) 0.02808(14) 0.64301(11) 0.0264(4) Uani 1 1 d .
C43 C 0.01876(17) -0.08359(14) 0.64742(11) 0.0309(4) Uani 1 1 d .
H43 H -0.0451 -0.0998 0.6297 0.037 Uiso 1 1 calc R
C44 C 0.12342(18) -0.17209(14) 0.67661(11) 0.0308(4) Uani 1 1 d .
C45 C 0.21248(17) -0.14439(14) 0.70340(11) 0.0292(4) Uani 1 1 d .
H45 H 0.2830 -0.2031 0.7263 0.035 Uiso 1 1 calc R
C46 C 0.20324(16) -0.03397(13) 0.69819(10) 0.0245(4) Uani 1 1 d .
C47 C -0.11871(18) 0.11404(15) 0.61326(14) 0.0390(5) Uani 1 1 d .
H47A H -0.0980 0.1541 0.5572 0.059 Uiso 1 1 calc R
H47B H -0.1603 0.1674 0.6524 0.059 Uiso 1 1 calc R
H47C H -0.1771 0.0764 0.6108 0.059 Uiso 1 1 calc R
C48 C 0.1410(2) -0.29225(15) 0.67694(13) 0.0433(5) Uani 1 1 d .
H48A H 0.1486 -0.3034 0.6193 0.065 Uiso 1 1 calc R
H48B H 0.0667 -0.3092 0.7111 0.065 Uiso 1 1 calc R
H48C H 0.2193 -0.3421 0.7006 0.065 Uiso 1 1 calc R
C49 C 0.31700(16) -0.02246(14) 0.72405(11) 0.0295(4) Uani 1 1 d .
H49A H 0.3456 -0.0806 0.7722 0.044 Uiso 1 1 calc R
H49B H 0.2912 0.0515 0.7396 0.044 Uiso 1 1 calc R
H49C H 0.3876 -0.0309 0.6770 0.044 Uiso 1 1 calc R
C51 C -0.04988(16) 0.41789(13) 0.93373(10) 0.0239(4) Uani 1 1 d .
C52 C 0.07740(17) 0.36949(14) 0.94911(12) 0.0293(4) Uani 1 1 d .
H52 H 0.1445 0.3771 0.9051 0.035 Uiso 1 1 calc R
C53 C 0.10761(19) 0.31065(15) 1.02738(12) 0.0360(5) Uani 1 1 d .
H53 H 0.1949 0.2781 1.0365 0.043 Uiso 1 1 calc R
C54 C 0.0120(2) 0.29898(15) 1.09202(12) 0.0365(5) Uani 1 1 d .
H54 H 0.0330 0.2582 1.1457 0.044 Uiso 1 1 calc R
C55 C -0.11531(19) 0.34709(15) 1.07836(12) 0.0350(4) Uani 1 1 d .
H55 H -0.1819 0.3398 1.1228 0.042 Uiso 1 1 calc R
C56 C -0.14552(17) 0.40587(14) 0.99974(11) 0.0299(4) Uani 1 1 d .
H56 H -0.2330 0.4384 0.9909 0.036 Uiso 1 1 calc R
C61 C -0.35042(15) 0.68205(13) 0.83015(10) 0.0214(3) Uani 1 1 d .
C62 C -0.30243(16) 0.75427(14) 0.76610(11) 0.0267(4) Uani 1 1 d .
C63 C -0.33974(17) 0.86677(14) 0.77211(12) 0.0311(4) Uani 1 1 d .
H63 H -0.3075 0.9147 0.7281 0.037 Uiso 1 1 calc R
C64 C -0.42253(17) 0.91094(14) 0.84039(13) 0.0311(4) Uani 1 1 d .
C65 C -0.46630(16) 0.83872(14) 0.90437(12) 0.0291(4) Uani 1 1 d .
H65 H -0.5203 0.8669 0.9527 0.035 Uiso 1 1 calc R
C66 C -0.43357(16) 0.72605(13) 0.90004(11) 0.0246(4) Uani 1 1 d .
C67 C -0.48839(19) 0.65415(15) 0.97101(12) 0.0377(5) Uani 1 1 d .
H67A H -0.4353 0.6271 1.0162 0.057 Uiso 1 1 calc R
H67B H -0.4891 0.5901 0.9506 0.057 Uiso 1 1 calc R
H67C H -0.5765 0.6984 0.9924 0.057 Uiso 1 1 calc R
C68 C -0.4678(2) 1.03512(15) 0.84245(15) 0.0464(6) Uani 1 1 d .
H68A H -0.4041 1.0662 0.8072 0.070 Uiso 1 1 calc R
H68B H -0.4781 1.0465 0.9004 0.070 Uiso 1 1 calc R
H68C H -0.5505 1.0730 0.8211 0.070 Uiso 1 1 calc R
C69 C -0.2149(2) 0.71368(15) 0.68833(12) 0.0377(5) Uani 1 1 d .
H69A H -0.2659 0.7070 0.6505 0.057 Uiso 1 1 calc R
H69B H -0.1500 0.6404 0.7044 0.057 Uiso 1 1 calc R
H69C H -0.1722 0.7673 0.6596 0.057 Uiso 1 1 calc R

loop_
_atom_site_aniso_label
_atom_site_aniso_U_11
_atom_site_aniso_U_22
_atom_site_aniso_U_33
_atom_site_aniso_U_23
_atom_site_aniso_U_13
_atom_site_aniso_U_12
B1 0.0233(10) 0.0237(10) 0.0175(9) -0.0075(7) -0.0030(7) -0.0043(8)
B2 0.0243(10) 0.0226(10) 0.0164(9) -0.0032(7) 0.0002(7) -0.0071(8)
N1 0.0193(7) 0.0185(7) 0.0205(7) -0.0039(5) -0.0039(5) -0.0062(5)
N2 0.0206(7) 0.0180(7) 0.0234(7) -0.0060(6) -0.0030(6) -0.0058(6)
C1 0.0219(8) 0.0227(8) 0.0251(9) -0.0067(7) -0.0040(7) -0.0086(7)
C2 0.0219(8) 0.0194(8) 0.0213(8) -0.0041(6) -0.0044(7) -0.0070(7)
C3 0.0290(9) 0.0201(8) 0.0267(9) -0.0054(7) -0.0055(7) -0.0022(7)
C4 0.0351(10) 0.0256(9) 0.0270(9) -0.0003(7) -0.0119(8) -0.0022(8)
C5 0.0414(11) 0.0294(10) 0.0219(9) -0.0022(7) -0.0101(8) -0.0082(8)
C6 0.0313(10) 0.0281(9) 0.0228(9) -0.0082(7) -0.0025(7) -0.0056(8)
C7 0.0194(8) 0.0166(8) 0.0221(8) -0.0049(6) -0.0036(6) -0.0072(6)
C8 0.0219(8) 0.0206(8) 0.0225(8) -0.0035(7) -0.0070(7) -0.0036(7)
C9 0.0220(8) 0.0169(8) 0.0199(8) -0.0038(6) -0.0025(6) -0.0041(6)
C10 0.0224(8) 0.0186(8) 0.0176(8) -0.0047(6) -0.0007(6) -0.0051(7)
C11 0.0271(9) 0.0218(9) 0.0317(9) -0.0077(7) -0.0039(7) -0.0067(7)
C12 0.0317(10) 0.0277(9) 0.0423(11) -0.0094(8) -0.0079(8) -0.0126(8)
C13 0.0242(9) 0.0315(10) 0.0448(11) -0.0081(8) -0.0094(8) -0.0082(8)
C14 0.0246(9) 0.0214(9) 0.0369(10) -0.0061(7) -0.0058(8) -0.0044(7)
C15 0.0226(8) 0.0195(8) 0.0206(8) -0.0037(7) -0.0018(7) -0.0055(7)
C16 0.0213(8) 0.0260(9) 0.0265(9) -0.0077(7) -0.0028(7) -0.0081(7)
C21 0.0209(8) 0.0192(8) 0.0253(9) 0.0008(7) -0.0054(7) -0.0010(7)
C22 0.0299(10) 0.0214(9) 0.0273(9) -0.0015(7) -0.0037(7) 0.0008(7)
C23 0.0340(11) 0.0308(10) 0.0305(10) 0.0027(8) 0.0049(8) 0.0019(8)
C24 0.0268(10) 0.0303(10) 0.0534(13) 0.0072(9) 0.0031(9) -0.0042(8)
C25 0.0294(10) 0.0259(9) 0.0525(13) 0.0018(9) -0.0082(9) -0.0088(8)
C26 0.0296(10) 0.0249(9) 0.0334(10) -0.0031(8) -0.0045(8) -0.0064(8)
C31 0.0210(8) 0.0218(8) 0.0221(8) -0.0025(7) -0.0042(7) -0.0029(7)
C32 0.0246(9) 0.0238(9) 0.0255(9) -0.0024(7) -0.0056(7) -0.0002(7)
C33 0.0255(9) 0.0361(10) 0.0284(10) -0.0072(8) 0.0018(8) -0.0018(8)
C34 0.0220(9) 0.0355(10) 0.0353(11) -0.0007(8) -0.0008(8) -0.0053(8)
C35 0.0253(9) 0.0344(10) 0.0308(10) -0.0032(8) -0.0062(8) -0.0111(8)
C36 0.0224(9) 0.0283(9) 0.0268(9) -0.0049(7) -0.0043(7) -0.0064(7)
C37 0.0364(11) 0.0295(10) 0.0254(9) -0.0102(8) 0.0002(8) -0.0034(8)
C38 0.0309(11) 0.0665(15) 0.0500(14) -0.0109(11) 0.0086(10) -0.0190(11)
C39 0.0365(11) 0.0479(11) 0.0380(11) -0.0190(9) 0.0036(9) -0.0260(9)
C41 0.0210(8) 0.0227(8) 0.0201(8) -0.0071(7) -0.0015(7) -0.0028(7)
C42 0.0278(9) 0.0263(9) 0.0255(9) -0.0075(7) -0.0042(7) -0.0079(7)
C43 0.0327(10) 0.0342(10) 0.0327(10) -0.0128(8) -0.0048(8) -0.0149(8)
C44 0.0385(11) 0.0248(9) 0.0276(9) -0.0069(7) -0.0027(8) -0.0093(8)
C45 0.0310(10) 0.0225(9) 0.0275(9) -0.0042(7) -0.0055(8) -0.0016(7)
C46 0.0242(9) 0.0254(9) 0.0219(9) -0.0059(7) -0.0030(7) -0.0056(7)
C47 0.0319(10) 0.0343(10) 0.0560(13) -0.0076(9) -0.0197(9) -0.0099(9)
C48 0.0545(14) 0.0286(10) 0.0477(13) -0.0096(9) -0.0075(10) -0.0138(10)
C49 0.0240(9) 0.0294(9) 0.0305(10) -0.0047(8) -0.0078(7) -0.0026(7)
C51 0.0253(9) 0.0212(8) 0.0267(9) -0.0104(7) -0.0061(7) -0.0049(7)
C52 0.0250(9) 0.0278(9) 0.0380(10) -0.0133(8) -0.0062(8) -0.0068(7)
C53 0.0317(10) 0.0330(10) 0.0447(12) -0.0129(9) -0.0178(9) -0.0023(8)
C54 0.0489(12) 0.0287(10) 0.0317(10) -0.0071(8) -0.0163(9) -0.0066(9)
C55 0.0419(11) 0.0334(10) 0.0281(10) -0.0090(8) -0.0022(8) -0.0108(9)
C56 0.0276(9) 0.0302(9) 0.0291(10) -0.0092(8) -0.0046(8) -0.0043(8)
C61 0.0194(8) 0.0202(8) 0.0250(9) -0.0048(7) -0.0058(7) -0.0055(7)
C62 0.0257(9) 0.0242(9) 0.0308(10) -0.0044(7) -0.0065(7) -0.0083(7)
C63 0.0316(10) 0.0224(9) 0.0416(11) -0.0013(8) -0.0085(8) -0.0126(8)
C64 0.0232(9) 0.0206(9) 0.0530(12) -0.0118(8) -0.0139(8) -0.0037(7)
C65 0.0219(9) 0.0262(9) 0.0398(11) -0.0162(8) -0.0045(8) -0.0027(7)
C66 0.0217(9) 0.0232(9) 0.0277(9) -0.0067(7) -0.0043(7) -0.0049(7)
C67 0.0413(12) 0.0311(10) 0.0321(10) -0.0092(8) 0.0062(9) -0.0074(9)
C68 0.0383(12) 0.0242(10) 0.0796(17) -0.0175(10) -0.0128(11) -0.0066(9)
C69 0.0457(12) 0.0313(10) 0.0329(10) -0.0021(8) 0.0026(9) -0.0165(9)

loop_
_atom_type_symbol
_atom_type_description
_atom_type_scat_dispersion_real
_atom_type_scat_dispersion_imag
_atom_type_scat_source
C C 0.0033 0.0016 'International Tables Vol C Tables 4.2.6.8 and 6.1.1.4'
H H 0.0000 0.0000 'International Tables Vol C Tables 4.2.6.8 and 6.1.1.4'
B B 0.0013 0.0007 'International Tables Vol C Tables 4.2.6.8 and 6.1.1.4'
N N 0.0061 0.0033 'International Tables Vol C Tables 4.2.6.8 and 6.1.1.4'

loop_
_geom_angle_atom_site_label_1
_geom_angle_atom_site_label_2
_geom_angle_atom_site_label_3
_geom_angle
C1 B1 C41 123.21(14)
C1 B1 C31 102.91(13)
C41 B1 C31 112.61(13)
C1 B1 N1 94.82(11)
C41 B1 N1 103.56(12)
C31 B1 N1 119.66(13)
N2 B2 C15 105.36(13)
N2 B2 C61 124.75(15)
C15 B2 C61 129.89(15)
C7 N1 C8 121.88(13)
C7 N1 B1 112.48(12)
C8 N1 B1 125.35(12)
B2 N2 C16 126.33(13)
B2 N2 C9 113.12(13)
C16 N2 C9 119.02(12)
C6 C1 C2 116.40(15)
C6 C1 B1 132.06(15)
C2 C1 B1 110.93(14)
C3 C2 C1 122.51(15)
C3 C2 C7 127.43(14)
C1 C2 C7 110.06(14)
C4 C3 C2 119.04(15)
C4 C3 H3 120.5
C2 C3 H3 120.5
C3 C4 C5 119.66(16)
C3 C4 H4 120.2
C5 C4 H4 120.2
C6 C5 C4 120.82(16)
C6 C5 H5 119.6
C4 C5 H5 119.6
C5 C6 C1 121.47(16)
C5 C6 H6 119.3
C1 C6 H6 119.3
N1 C7 C2 111.53(13)
N1 C7 C9 124.12(14)
C2 C7 C9 124.34(13)
N1 C8 C21 116.62(13)
N1 C8 H8A 108.1
C21 C8 H8A 108.1
N1 C8 H8B 108.1
C21 C8 H8B 108.1
H8A C8 H8B 107.3
N2 C9 C10 103.30(12)
N2 C9 C7 113.95(12)
C10 C9 C7 112.53(13)
N2 C9 H9 109.0
C10 C9 H9 109.0
C7 C9 H9 109.0
C11 C10 C15 121.72(15)
C11 C10 C9 127.24(14)
C15 C10 C9 111.03(13)
C10 C11 C12 118.49(15)
C10 C11 H11 120.8
C12 C11 H11 120.8
C11 C12 C13 120.82(16)
C11 C12 H12 119.6
C13 C12 H12 119.6
C14 C13 C12 120.03(17)
C14 C13 H13 120.0
C12 C13 H13 120.0
C13 C14 C15 120.27(15)
C13 C14 H14 119.9
C15 C14 H14 119.9
C14 C15 C10 118.67(15)
C14 C15 B2 134.14(15)
C10 C15 B2 107.18(14)
N2 C16 C51 114.10(14)
N2 C16 H16A 108.7
C51 C16 H16A 108.7
N2 C16 H16B 108.7
C51 C16 H16B 108.7
H16A C16 H16B 107.6
C22 C21 C26 118.74(16)
C22 C21 C8 119.50(15)
C26 C21 C8 121.67(15)
C23 C22 C21 120.81(18)
C23 C22 H22 119.6
C21 C22 H22 119.6
C24 C23 C22 119.91(18)
C24 C23 H23 120.0
C22 C23 H23 120.0
C23 C24 C25 119.77(18)
C23 C24 H24 120.1
C25 C24 H24 120.1
C26 C25 C24 120.54(19)
C26 C25 H25 119.7
C24 C25 H25 119.7
C25 C26 C21 120.22(17)
C25 C26 H26 119.9
C21 C26 H26 119.9
C36 C31 C32 115.45(15)
C36 C31 B1 125.83(14)
C32 C31 B1 118.30(14)
C33 C32 C31 120.66(16)
C33 C32 C37 115.31(15)
C31 C32 C37 124.03(16)
C32 C33 C34 123.04(17)
C32 C33 H33 118.5
C34 C33 H33 118.5
C35 C34 C33 116.49(16)
C35 C34 C38 121.55(18)
C33 C34 C38 121.89(17)
C34 C35 C36 122.15(17)
C34 C35 H35 118.9
C36 C35 H35 118.9
C35 C36 C31 122.15(16)
C35 C36 C39 116.61(16)
C31 C36 C39 121.18(15)
C32 C37 H37A 109.5
C32 C37 H37B 109.5
H37A C37 H37B 109.5
C32 C37 H37C 109.5
H37A C37 H37C 109.5
H37B C37 H37C 109.5
C34 C38 H38A 109.5
C34 C38 H38B 109.5
H38A C38 H38B 109.5
C34 C38 H38C 109.5
H38A C38 H38C 109.5
H38B C38 H38C 109.5
C36 C39 H39A 109.5
C36 C39 H39B 109.5
H39A C39 H39B 109.5
C36 C39 H39C 109.5
H39A C39 H39C 109.5
H39B C39 H39C 109.5
C46 C41 C42 116.20(14)
C46 C41 B1 121.08(14)
C42 C41 B1 122.71(14)
C43 C42 C41 120.75(16)
C43 C42 C47 116.11(16)
C41 C42 C47 123.14(15)
C44 C43 C42 122.80(17)
C44 C43 H43 118.6
C42 C43 H43 118.6
C45 C44 C43 116.53(15)
C45 C44 C48 121.72(17)
C43 C44 C48 121.73(17)
C44 C45 C46 122.85(16)
C44 C45 H45 118.6
C46 C45 H45 118.6
C45 C46 C41 120.74(16)
C45 C46 C49 114.24(15)
C41 C46 C49 124.91(15)
C42 C47 H47A 109.5
C42 C47 H47B 109.5
H47A C47 H47B 109.5
C42 C47 H47C 109.5
H47A C47 H47C 109.5
H47B C47 H47C 109.5
C44 C48 H48A 109.5
C44 C48 H48B 109.5
H48A C48 H48B 109.5
C44 C48 H48C 109.5
H48A C48 H48C 109.5
H48B C48 H48C 109.5
C46 C49 H49A 109.5
C46 C49 H49B 109.5
H49A C49 H49B 109.5
C46 C49 H49C 109.5
H49A C49 H49C 109.5
H49B C49 H49C 109.5
C56 C51 C52 117.87(16)
C56 C51 C16 121.88(15)
C52 C51 C16 120.22(15)
C53 C52 C51 121.10(17)
C53 C52 H52 119.5
C51 C52 H52 119.5
C54 C53 C52 120.39(18)
C54 C53 H53 119.8
C52 C53 H53 119.8
C53 C54 C55 119.53(18)
C53 C54 H54 120.2
C55 C54 H54 120.2
C54 C55 C56 120.05(18)
C54 C55 H55 120.0
C56 C55 H55 120.0
C55 C56 C51 121.06(17)
C55 C56 H56 119.5
C51 C56 H56 119.5
C66 C61 C62 118.45(14)
C66 C61 B2 120.93(14)
C62 C61 B2 120.60(14)
C63 C62 C61 119.94(15)
C63 C62 C69 118.53(15)
C61 C62 C69 121.48(14)
C64 C63 C62 121.93(17)
C64 C63 H63 119.0
C62 C63 H63 119.0
C63 C64 C65 117.83(15)
C63 C64 C68 120.58(18)
C65 C64 C68 121.54(17)
C64 C65 C66 122.09(16)
C64 C65 H65 119.0
C66 C65 H65 119.0
C65 C66 C61 119.72(15)
C65 C66 C67 118.74(15)
C61 C66 C67 121.54(14)
C66 C67 H67A 109.5
C66 C67 H67B 109.5
H67A C67 H67B 109.5
C66 C67 H67C 109.5
H67A C67 H67C 109.5
H67B C67 H67C 109.5
C64 C68 H68A 109.5
C64 C68 H68B 109.5
H68A C68 H68B 109.5
C64 C68 H68C 109.5
H68A C68 H68C 109.5
H68B C68 H68C 109.5
C62 C69 H69A 109.5
C62 C69 H69B 109.5
H69A C69 H69B 109.5
C62 C69 H69C 109.5
H69A C69 H69C 109.5
H69B C69 H69C 109.5

loop_
_geom_bond_atom_site_label_1
_geom_bond_atom_site_label_2
_geom_bond_distance
B1 C1 1.617(2)
B1 C41 1.647(2)
B1 C31 1.657(2)
B1 N1 1.673(2)
B2 N2 1.408(2)
B2 C15 1.559(2)
B2 C61 1.579(2)
N1 C7 1.3100(19)
N1 C8 1.486(2)
N2 C16 1.458(2)
N2 C9 1.4786(19)
C1 C6 1.394(2)
C1 C2 1.405(2)
C2 C3 1.401(2)
C2 C7 1.455(2)
C3 C4 1.375(2)
C3 H3 0.9500
C4 C5 1.391(2)
C4 H4 0.9500
C5 C6 1.384(2)
C5 H5 0.9500
C6 H6 0.9500
C7 C9 1.527(2)
C8 C21 1.515(2)
C8 H8A 0.9900
C8 H8B 0.9900
C9 C10 1.514(2)
C9 H9 1.0000
C10 C11 1.383(2)
C10 C15 1.404(2)
C11 C12 1.386(2)
C11 H11 0.9500
C12 C13 1.394(2)
C12 H12 0.9500
C13 C14 1.385(2)
C13 H13 0.9500
C14 C15 1.388(2)
C14 H14 0.9500
C16 C51 1.513(2)
C16 H16A 0.9900
C16 H16B 0.9900
C21 C22 1.389(2)
C21 C26 1.392(2)
C22 C23 1.388(3)
C22 H22 0.9500
C23 C24 1.378(3)
C23 H23 0.9500
C24 C25 1.383(3)
C24 H24 0.9500
C25 C26 1.383(3)
C25 H25 0.9500
C26 H26 0.9500
C31 C36 1.409(2)
C31 C32 1.426(2)
C32 C33 1.390(2)
C32 C37 1.519(2)
C33 C34 1.390(3)
C33 H33 0.9500
C34 C35 1.381(2)
C34 C38 1.513(3)
C35 C36 1.390(2)
C35 H35 0.9500
C36 C39 1.510(2)
C37 H37A 0.9800
C37 H37B 0.9800
C37 H37C 0.9800
C38 H38A 0.9800
C38 H38B 0.9800
C38 H38C 0.9800
C39 H39A 0.9800
C39 H39B 0.9800
C39 H39C 0.9800
C41 C46 1.419(2)
C41 C42 1.421(2)
C42 C43 1.393(2)
C42 C47 1.509(2)
C43 C44 1.388(2)
C43 H43 0.9500
C44 C45 1.384(3)
C44 C48 1.510(2)
C45 C46 1.395(2)
C45 H45 0.9500
C46 C49 1.519(2)
C47 H47A 0.9800
C47 H47B 0.9800
C47 H47C 0.9800
C48 H48A 0.9800
C48 H48B 0.9800
C48 H48C 0.9800
C49 H49A 0.9800
C49 H49B 0.9800
C49 H49C 0.9800
C51 C56 1.389(2)
C51 C52 1.395(2)
C52 C53 1.383(3)
C52 H52 0.9500
C53 C54 1.375(3)
C53 H53 0.9500
C54 C55 1.387(3)
C54 H54 0.9500
C55 C56 1.388(3)
C55 H55 0.9500
C56 H56 0.9500
C61 C66 1.408(2)
C61 C62 1.410(2)
C62 C63 1.392(2)
C62 C69 1.512(2)
C63 C64 1.387(3)
C63 H63 0.9500
C64 C65 1.387(3)
C64 C68 1.515(2)
C65 C66 1.394(2)
C65 H65 0.9500
C66 C67 1.505(2)
C67 H67A 0.9800
C67 H67B 0.9800
C67 H67C 0.9800
C68 H68A 0.9800
C68 H68B 0.9800
C68 H68C 0.9800
C69 H69A 0.9800
C69 H69B 0.9800
C69 H69C 0.9800

loop_
_geom_torsion_atom_site_label_1
_geom_torsion_atom_site_label_2
_geom_torsion_atom_site_label_3
_geom_torsion_atom_site_label_4
_geom_torsion
C1 B1 N1 C7 0.95(15)
C41 B1 N1 C7 -124.90(14)
C31 B1 N1 C7 108.77(16)
C1 B1 N1 C8 174.86(13)
C41 B1 N1 C8 49.01(18)
C31 B1 N1 C8 -77.32(19)
C15 B2 N2 C16 -166.42(14)
C61 B2 N2 C16 13.4(3)
C15 B2 N2 C9 -0.80(17)
C61 B2 N2 C9 178.97(14)
C41 B1 C1 C6 -77.9(2)
C31 B1 C1 C6 50.5(2)
N1 B1 C1 C6 172.41(17)
C41 B1 C1 C2 111.51(16)
C31 B1 C1 C2 -120.07(14)
N1 B1 C1 C2 1.85(16)
C6 C1 C2 C3 3.8(2)
B1 C1 C2 C3 175.95(15)
C6 C1 C2 C7 -176.11(14)
B1 C1 C2 C7 -3.92(18)
C1 C2 C3 C4 -2.4(3)
C7 C2 C3 C4 177.43(16)
C2 C3 C4 C5 0.3(3)
C3 C4 C5 C6 0.3(3)
C4 C5 C6 C1 1.2(3)
C2 C1 C6 C5 -3.1(3)
B1 C1 C6 C5 -173.26(17)
C8 N1 C7 C2 -177.51(13)
B1 N1 C7 C2 -3.36(18)
C8 N1 C7 C9 1.7(2)
B1 N1 C7 C9 175.87(13)
C3 C2 C7 N1 -175.19(16)
C1 C2 C7 N1 4.67(19)
C3 C2 C7 C9 5.6(3)
C1 C2 C7 C9 -174.57(14)
C7 N1 C8 C21 61.01(19)
B1 N1 C8 C21 -112.36(16)
B2 N2 C9 C10 0.48(17)
C16 N2 C9 C10 167.25(13)
B2 N2 C9 C7 122.88(15)
C16 N2 C9 C7 -70.36(17)
N1 C7 C9 N2 115.38(16)
C2 C7 C9 N2 -65.48(19)
N1 C7 C9 C10 -127.45(16)
C2 C7 C9 C10 51.69(19)
N2 C9 C10 C11 -179.69(15)
C7 C9 C10 C11 57.0(2)
N2 C9 C10 C15 0.08(17)
C7 C9 C10 C15 -123.25(14)
C15 C10 C11 C12 -0.2(2)
C9 C10 C11 C12 179.53(16)
C10 C11 C12 C13 0.3(3)
C11 C12 C13 C14 0.2(3)
C12 C13 C14 C15 -0.8(3)
C13 C14 C15 C10 0.9(3)
C13 C14 C15 B2 -178.61(17)
C11 C10 C15 C14 -0.4(2)
C9 C10 C15 C14 179.83(15)
C11 C10 C15 B2 179.24(15)
C9 C10 C15 B2 -0.55(17)
N2 B2 C15 C14 -179.65(18)
C61 B2 C15 C14 0.6(3)
N2 B2 C15 C10 0.82(17)
C61 B2 C15 C10 -178.94(16)
B2 N2 C16 C51 104.74(18)
C9 N2 C16 C51 -60.11(18)
N1 C8 C21 C22 -125.41(16)
N1 C8 C21 C26 58.1(2)
C26 C21 C22 C23 -0.7(2)
C8 C21 C22 C23 -177.23(15)
C21 C22 C23 C24 0.9(3)
C22 C23 C24 C25 -0.5(3)
C23 C24 C25 C26 0.0(3)
C24 C25 C26 C21 0.2(3)
C22 C21 C26 C25 0.1(2)
C8 C21 C26 C25 176.61(16)
C1 B1 C31 C36 85.44(18)
C41 B1 C31 C36 -139.81(16)
N1 B1 C31 C36 -17.8(2)
C1 B1 C31 C32 -86.78(16)
C41 B1 C31 C32 47.98(19)
N1 B1 C31 C32 169.94(13)
C36 C31 C32 C33 1.5(2)
B1 C31 C32 C33 174.52(15)
C36 C31 C32 C37 -179.09(16)
B1 C31 C32 C37 -6.1(2)
C31 C32 C33 C34 0.3(3)
C37 C32 C33 C34 -179.13(16)
C32 C33 C34 C35 -0.9(3)
C32 C33 C34 C38 -177.86(18)
C33 C34 C35 C36 -0.3(3)
C38 C34 C35 C36 176.60(18)
C34 C35 C36 C31 2.3(3)
C34 C35 C36 C39 -174.95(17)
C32 C31 C36 C35 -2.8(2)
B1 C31 C36 C35 -175.18(16)
C32 C31 C36 C39 174.34(16)
B1 C31 C36 C39 1.9(3)
C1 B1 C41 C46 165.61(15)
C31 B1 C41 C46 41.4(2)
N1 B1 C41 C46 -89.25(16)
C1 B1 C41 C42 -13.5(2)
C31 B1 C41 C42 -137.68(16)
N1 B1 C41 C42 91.64(17)
C46 C41 C42 C43 -3.4(2)
B1 C41 C42 C43 175.75(15)
C46 C41 C42 C47 175.99(16)
B1 C41 C42 C47 -4.9(3)
C41 C42 C43 C44 1.9(3)
C47 C42 C43 C44 -177.49(17)
C42 C43 C44 C45 1.3(3)
C42 C43 C44 C48 -177.07(17)
C43 C44 C45 C46 -3.1(3)
C48 C44 C45 C46 175.32(16)
C44 C45 C46 C41 1.6(3)
C44 C45 C46 C49 -174.97(16)
C42 C41 C46 C45 1.7(2)
B1 C41 C46 C45 -177.43(14)
C42 C41 C46 C49 177.88(15)
B1 C41 C46 C49 -1.3(2)
N2 C16 C51 C56 -35.9(2)
N2 C16 C51 C52 145.96(15)
C56 C51 C52 C53 0.5(2)
C16 C51 C52 C53 178.73(15)
C51 C52 C53 C54 -0.2(3)
C52 C53 C54 C55 -0.3(3)
C53 C54 C55 C56 0.5(3)
C54 C55 C56 C51 -0.2(3)
C52 C51 C56 C55 -0.3(2)
C16 C51 C56 C55 -178.52(15)
N2 B2 C61 C66 -114.89(19)
C15 B2 C61 C66 64.8(2)
N2 B2 C61 C62 67.0(2)
C15 B2 C61 C62 -113.3(2)
C66 C61 C62 C63 -1.4(2)
B2 C61 C62 C63 176.85(16)
C66 C61 C62 C69 -178.71(16)
B2 C61 C62 C69 -0.5(3)
C61 C62 C63 C64 0.8(3)
C69 C62 C63 C64 178.24(17)
C62 C63 C64 C65 1.1(3)
C62 C63 C64 C68 -176.15(17)
C63 C64 C65 C66 -2.5(3)
C68 C64 C65 C66 174.70(17)
C64 C65 C66 C61 2.0(3)
C64 C65 C66 C67 -178.17(17)
C62 C61 C66 C65 0.0(2)
B2 C61 C66 C65 -178.20(15)
C62 C61 C66 C67 -179.83(16)
B2 C61 C66 C67 2.0(2)
